data_7207886
loop_
_publ_author_name
'Fu, Ruibiao'
'Hu, Shengmin'
'Wu, Xintao'

_publ_section_title
;
 Syntheses, crystal structures, thermal stabilities and luminescence of
 two metal phosphonates
;
_journal_issue 10
_journal_name_full CrystEngComm
_journal_page_first 3478
_journal_paper_doi 10.1039/c2ce25279a
_journal_volume 14
_journal_year 2012
_chemical_formula_sum 'C18 H24 N4 O12 P2 Zn3'
_chemical_formula_weight 746.46
_chemical_name_systematic
;
?
;
_space_group_IT_number 14
_symmetry_cell_setting monoclinic
_symmetry_space_group_name_Hall '-P 2ybc'
_symmetry_space_group_name_H-M 'P 1 21/c 1'
_atom_sites_solution_hydrogens geom
_atom_sites_solution_primary direct
_atom_sites_solution_secondary difmap
_audit_creation_method SHELXL-97
_cell_angle_alpha 90.00
_cell_angle_beta 101.70(2)
_cell_angle_gamma 90.00
_cell_formula_units_Z 4
_cell_length_a 16.566(15)
_cell_length_b 8.573(8)
_cell_length_c 18.719(17)
_cell_measurement_reflns_used 5673
_cell_measurement_temperature 293(2)
_cell_measurement_theta_max 27.5750
_cell_measurement_theta_min 2.6224
_cell_volume 2603(4)
_computing_cell_refinement 'Bruker XSCANS'
_computing_data_collection 'Bruker XSCANS'
_computing_data_reduction 'Bruker SHELXTL'
_computing_molecular_graphics 'Bruker SHELXTL'
_computing_publication_material 'Bruker SHELXTL'
_computing_structure_refinement 'SHELXL-97 (Sheldrick, 1997)'
_computing_structure_solution 'SHELXS-97 (Sheldrick, 1990)'
_diffrn_ambient_temperature 293(2)
_diffrn_measured_fraction_theta_full 0.984
_diffrn_measured_fraction_theta_max 0.984
_diffrn_measurement_device_type 'Bruker P4'
_diffrn_measurement_method '\w scans'
_diffrn_radiation_monochromator graphite
_diffrn_radiation_source 'fine-focus sealed tube'
_diffrn_radiation_type MoK\a
_diffrn_radiation_wavelength 0.71073
_diffrn_reflns_av_R_equivalents 0.0591
_diffrn_reflns_av_sigmaI/netI 0.0618
_diffrn_reflns_limit_h_max 21
_diffrn_reflns_limit_h_min -21
_diffrn_reflns_limit_k_max 11
_diffrn_reflns_limit_k_min -11
_diffrn_reflns_limit_l_max 23
_diffrn_reflns_limit_l_min -24
_diffrn_reflns_number 19359
_diffrn_reflns_theta_full 27.56
_diffrn_reflns_theta_max 27.56
_diffrn_reflns_theta_min 2.62
_exptl_absorpt_coefficient_mu 2.933
_exptl_absorpt_correction_T_max 1.0000
_exptl_absorpt_correction_T_min 0.8357
_exptl_absorpt_correction_type multi-scan
_exptl_crystal_colour colorless
_exptl_crystal_density_diffrn 1.905
_exptl_crystal_density_method 'not measured'
_exptl_crystal_description prism
_exptl_crystal_F_000 1504
_exptl_crystal_size_max 0.2500
_exptl_crystal_size_mid 0.1500
_exptl_crystal_size_min 0.1000
_refine_diff_density_max 2.984
_refine_diff_density_min -1.616
_refine_diff_density_rms 0.201
_refine_ls_extinction_method none
_refine_ls_goodness_of_fit_ref 1.074
_refine_ls_hydrogen_treatment constr
_refine_ls_matrix_type full
_refine_ls_number_parameters 361
_refine_ls_number_reflns 5913
_refine_ls_number_restraints 0
_refine_ls_restrained_S_all 1.074
_refine_ls_R_factor_all 0.1138
_refine_ls_R_factor_gt 0.0880
_refine_ls_shift/su_max 0.001
_refine_ls_shift/su_mean 0.000
_refine_ls_structure_factor_coef Fsqd
_refine_ls_weighting_details 'calc w=1/[\s^2^(Fo^2^)+(0.0773P)^2^+39.4828P] where P=(Fo^2^+2Fc^2^)/3'
_refine_ls_weighting_scheme calc
_refine_ls_wR_factor_gt 0.2038
_refine_ls_wR_factor_ref 0.2228
_reflns_number_gt 4458
_reflns_number_total 5913
_reflns_threshold_expression >2sigma(I)
_cod_data_source_file c2ce25279a.txt
_cod_data_source_block f1
_cod_depositor_comments
;
The following automatic conversions were performed:

'_exptl_absorpt_correction_type' value 'Multi-scan' changed to
'multi-scan' according to
/home/saulius/struct/CIF-dictionaries/cif_core.dic dictionary named
'cif_core.dic' version 2.4.1 from 2010-06-29.

Automatic conversion script
Id: cif_fix_values 1715 2011-07-08 13:25:40Z adriana 
;
_cod_original_sg_symbol_H-M p2(1)/c
_cod_database_code 7207886

loop_
_symmetry_equiv_pos_as_xyz
'x, y, z'
'-x, y+1/2, -z+1/2'
'-x, -y, -z'
'x, -y-1/2, z-1/2'

loop_
_atom_site_label
_atom_site_type_symbol
_atom_site_fract_x
_atom_site_fract_y
_atom_site_fract_z
_atom_site_U_iso_or_equiv
_atom_site_adp_type
_atom_site_occupancy
_atom_site_symmetry_multiplicity
_atom_site_calc_flag
_atom_site_refinement_flags
Zn1 Zn -0.24254(6) 0.19845(11) 0.26012(5) 0.0230(2) Uani 1 1 d .
Zn2 Zn -0.06357(6) 0.77358(11) 0.27275(5) 0.0223(2) Uani 1 1 d .
Zn3 Zn -0.54833(6) 0.26450(11) 0.29065(5) 0.0247(3) Uani 1 1 d .
P1 P -0.08421(12) 0.4049(2) 0.28062(12) 0.0217(4) Uani 1 1 d .
P2 P -0.39029(14) 0.4392(3) 0.25646(14) 0.0302(5) Uani 1 1 d .
O1 O -0.1454(4) 0.3092(7) 0.3126(3) 0.0295(13) Uani 1 1 d .
O2 O -0.1173(4) 0.5681(7) 0.2587(3) 0.0285(13) Uani 1 1 d .
O3 O -0.0549(4) 0.3192(7) 0.2193(3) 0.0280(13) Uani 1 1 d .
O4 O 0.2261(3) 0.5914(7) 0.3324(3) 0.0264(12) Uani 1 1 d .
O5 O 0.1471(4) 0.4500(7) 0.2498(3) 0.0322(14) Uani 1 1 d .
O6 O -0.3213(4) 0.3606(8) 0.2273(4) 0.0433(18) Uani 1 1 d .
O7 O -0.4352(4) 0.3244(7) 0.2950(3) 0.0292(13) Uani 1 1 d .
O8 O -0.4441(5) 0.5297(8) 0.1981(4) 0.0414(16) Uani 1 1 d .
O9 O -0.2835(4) 1.0642(7) 0.3296(3) 0.0294(13) Uani 1 1 d .
O10 O -0.3634(4) 0.9348(7) 0.2376(3) 0.0317(14) Uani 1 1 d .
O11 O -0.1950(9) 0.4275(18) 0.4501(6) 0.082(4) Uani 0.75 1 d P
O12 O -0.2624(9) 0.5522(18) 0.1282(9) 0.100(6) Uani 0.75 1 d P
O13 O -0.2505(17) 0.301(3) 0.0425(13) 0.106(9) Uani 0.50 1 d P
N1 N 0.0560(4) 0.2010(8) 0.6149(4) 0.0262(15) Uani 1 1 d .
N2 N 0.0712(4) 0.3129(7) 0.3484(4) 0.0205(13) Uani 1 1 d .
N3 N -0.4515(5) 0.7041(8) 0.5981(4) 0.0303(16) Uani 1 1 d .
N4 N -0.4076(5) 0.7144(9) 0.3290(4) 0.0305(16) Uani 1 1 d .
C1 C -0.0137(5) 0.2113(9) 0.5639(5) 0.0255(17) Uani 1 1 d .
H1 H -0.0630 0.2258 0.5795 0.031 Uiso 1 1 calc R
C2 C -0.0169(5) 0.2018(9) 0.4898(4) 0.0247(17) Uani 1 1 d .
H2 H -0.0670 0.2105 0.4570 0.030 Uiso 1 1 calc R
C3 C 0.0557(5) 0.1790(9) 0.4648(5) 0.0245(17) Uani 1 1 d .
C4 C 0.1284(6) 0.1674(11) 0.5172(5) 0.034(2) Uani 1 1 d .
H3 H 0.1784 0.1528 0.5029 0.040 Uiso 1 1 calc R
C5 C 0.1264(6) 0.1774(13) 0.5897(5) 0.038(2) Uani 1 1 d .
H4 H 0.1757 0.1676 0.6235 0.046 Uiso 1 1 calc R
C6 C 0.0558(5) 0.1669(9) 0.3848(4) 0.0244(17) Uani 1 1 d .
H5 H 0.0976 0.0917 0.3785 0.029 Uiso 1 1 calc R
H6 H 0.0029 0.1258 0.3603 0.029 Uiso 1 1 calc R
C7 C 0.1541(4) 0.3778(9) 0.3748(4) 0.0198(15) Uani 1 1 d .
H7 H 0.1939 0.2939 0.3866 0.024 Uiso 1 1 calc R
H8 H 0.1550 0.4390 0.4185 0.024 Uiso 1 1 calc R
C8 C 0.1768(5) 0.4810(9) 0.3149(4) 0.0219(16) Uani 1 1 d .
C9 C 0.0084(5) 0.4343(9) 0.3505(4) 0.0215(16) Uani 1 1 d .
H9 H 0.0317 0.5357 0.3437 0.026 Uiso 1 1 calc R
H10 H -0.0062 0.4335 0.3981 0.026 Uiso 1 1 calc R
C10 C -0.5117(8) 0.7692(16) 0.5489(6) 0.061(4) Uani 1 1 d .
H11 H -0.5522 0.8240 0.5663 0.073 Uiso 1 1 calc R
C11 C -0.5184(7) 0.7616(16) 0.4755(6) 0.056(3) Uani 1 1 d .
H12 H -0.5616 0.8121 0.4447 0.067 Uiso 1 1 calc R
C12 C -0.4615(5) 0.6796(9) 0.4467(5) 0.0241(17) Uani 1 1 d .
C13 C -0.3985(6) 0.6085(15) 0.4958(6) 0.051(3) Uani 1 1 d .
H13 H -0.3586 0.5501 0.4793 0.061 Uiso 1 1 calc R
C14 C -0.3956(6) 0.6253(14) 0.5699(5) 0.041(2) Uani 1 1 d .
H14 H -0.3521 0.5790 0.6021 0.050 Uiso 1 1 calc R
C15 C -0.4733(5) 0.6637(10) 0.3653(5) 0.0276(18) Uani 1 1 d .
H15 H -0.4841 0.5545 0.3534 0.033 Uiso 1 1 calc R
H16 H -0.5227 0.7210 0.3438 0.033 Uiso 1 1 calc R
C16 C -0.3689(6) 0.8631(10) 0.3598(5) 0.0278(18) Uani 1 1 d .
H17 H -0.3240 0.8393 0.4003 0.033 Uiso 1 1 calc R
H18 H -0.4093 0.9239 0.3787 0.033 Uiso 1 1 calc R
C17 C -0.3358(5) 0.9607(10) 0.3044(5) 0.0247(17) Uani 1 1 d .
C18 C -0.3444(5) 0.5915(11) 0.3232(5) 0.0309(19) Uani 1 1 d .
H19 H -0.3249 0.5441 0.3706 0.037 Uiso 1 1 calc R
H20 H -0.2977 0.6390 0.3077 0.037 Uiso 1 1 calc R

loop_
_atom_site_aniso_label
_atom_site_aniso_U_11
_atom_site_aniso_U_22
_atom_site_aniso_U_33
_atom_site_aniso_U_23
_atom_site_aniso_U_13
_atom_site_aniso_U_12
Zn1 0.0233(5) 0.0179(4) 0.0301(5) -0.0008(4) 0.0109(4) -0.0016(3)
Zn2 0.0265(5) 0.0203(4) 0.0205(5) 0.0021(3) 0.0055(4) 0.0029(4)
Zn3 0.0240(5) 0.0244(5) 0.0266(5) -0.0067(4) 0.0075(4) -0.0039(4)
P1 0.0212(9) 0.0196(9) 0.0244(11) -0.0003(8) 0.0053(8) -0.0051(8)
P2 0.0287(11) 0.0260(11) 0.0381(13) 0.0077(10) 0.0117(10) 0.0076(9)
O1 0.033(3) 0.026(3) 0.033(3) -0.005(2) 0.014(3) -0.015(2)
O2 0.029(3) 0.024(3) 0.030(3) 0.002(2) 0.001(3) 0.000(2)
O3 0.032(3) 0.032(3) 0.019(3) -0.005(2) 0.006(2) -0.006(3)
O4 0.025(3) 0.025(3) 0.028(3) -0.002(2) 0.002(2) -0.004(2)
O5 0.043(4) 0.030(3) 0.024(3) 0.000(3) 0.008(3) -0.013(3)
O6 0.039(4) 0.040(4) 0.060(5) 0.022(3) 0.033(4) 0.016(3)
O7 0.026(3) 0.027(3) 0.034(3) -0.001(3) 0.005(3) -0.004(2)
O8 0.060(4) 0.030(3) 0.030(4) 0.001(3) -0.001(3) 0.006(3)
O9 0.028(3) 0.029(3) 0.031(3) 0.005(3) 0.007(3) 0.000(2)
O10 0.034(3) 0.031(3) 0.030(3) 0.010(3) 0.008(3) -0.011(3)
O11 0.111(11) 0.099(11) 0.037(7) -0.005(7) 0.017(7) 0.037(9)
O12 0.088(10) 0.092(11) 0.137(14) 0.065(10) 0.060(10) 0.006(8)
O13 0.16(2) 0.095(17) 0.076(15) 0.036(13) 0.059(16) 0.054(17)
N1 0.027(3) 0.028(4) 0.022(4) 0.002(3) 0.002(3) 0.000(3)
N2 0.025(3) 0.016(3) 0.021(3) 0.002(2) 0.006(3) -0.004(3)
N3 0.033(4) 0.025(4) 0.031(4) -0.007(3) 0.002(3) 0.002(3)
N4 0.032(4) 0.027(4) 0.033(4) 0.000(3) 0.006(3) -0.002(3)
C1 0.026(4) 0.023(4) 0.029(5) -0.004(3) 0.010(3) 0.002(3)
C2 0.029(4) 0.023(4) 0.020(4) 0.002(3) 0.000(3) -0.005(3)
C3 0.031(4) 0.019(4) 0.025(4) 0.004(3) 0.010(3) -0.003(3)
C4 0.033(5) 0.040(5) 0.027(5) -0.003(4) 0.004(4) 0.002(4)
C5 0.036(5) 0.060(7) 0.019(4) 0.004(4) 0.007(4) 0.001(5)
C6 0.036(4) 0.021(4) 0.018(4) 0.003(3) 0.009(3) -0.002(3)
C7 0.019(3) 0.022(4) 0.018(4) 0.003(3) 0.003(3) -0.007(3)
C8 0.022(4) 0.018(4) 0.023(4) -0.002(3) 0.000(3) -0.002(3)
C9 0.025(4) 0.016(3) 0.025(4) -0.001(3) 0.008(3) -0.002(3)
C10 0.062(7) 0.096(10) 0.027(5) -0.007(6) 0.013(5) 0.050(7)
C11 0.044(6) 0.090(9) 0.031(6) -0.010(6) 0.001(5) 0.034(6)
C12 0.023(4) 0.022(4) 0.027(4) -0.001(3) 0.004(3) -0.006(3)
C13 0.043(6) 0.081(8) 0.033(6) 0.023(5) 0.021(5) 0.035(6)
C14 0.030(5) 0.064(7) 0.031(5) 0.006(5) 0.007(4) 0.010(5)
C15 0.036(4) 0.024(4) 0.026(4) 0.004(3) 0.013(4) 0.001(3)
C16 0.038(5) 0.024(4) 0.023(4) 0.000(3) 0.008(4) -0.004(4)
C17 0.019(4) 0.026(4) 0.030(5) 0.008(3) 0.006(3) 0.007(3)
C18 0.032(4) 0.032(5) 0.026(5) 0.001(4) -0.001(4) 0.002(4)

loop_
_atom_type_symbol
_atom_type_description
_atom_type_scat_dispersion_real
_atom_type_scat_dispersion_imag
_atom_type_scat_source
C C 0.0033 0.0016 'International Tables Vol C Tables 4.2.6.8 and 6.1.1.4'
H H 0.0000 0.0000 'International Tables Vol C Tables 4.2.6.8 and 6.1.1.4'
N N 0.0061 0.0033 'International Tables Vol C Tables 4.2.6.8 and 6.1.1.4'
O O 0.0106 0.0060 'International Tables Vol C Tables 4.2.6.8 and 6.1.1.4'
P P 0.1023 0.0942 'International Tables Vol C Tables 4.2.6.8 and 6.1.1.4'
Zn Zn 0.2839 1.4301 'International Tables Vol C Tables 4.2.6.8 and 6.1.1.4'

loop_
_geom_angle_atom_site_label_1
_geom_angle_atom_site_label_2
_geom_angle_atom_site_label_3
_geom_angle
_geom_angle_site_symmetry_1
_geom_angle_site_symmetry_3
O6 Zn1 O1 104.3(3) . .
O6 Zn1 O9 109.5(3) . 1_545
O1 Zn1 O9 108.2(3) . 1_545
O6 Zn1 O4 104.7(3) . 2_545
O1 Zn1 O4 114.2(2) . 2_545
O9 Zn1 O4 115.2(3) 1_545 2_545
O2 Zn2 O3 127.0(2) . 2
O2 Zn2 O5 111.6(3) . 2
O3 Zn2 O5 119.5(3) 2 2
O2 Zn2 N1 99.2(3) . 3_566
O3 Zn2 N1 92.7(3) 2 3_566
O5 Zn2 N1 91.7(3) 2 3_566
O2 Zn2 N2 93.9(2) . 2
O3 Zn2 N2 84.2(2) 2 2
O5 Zn2 N2 77.6(2) 2 2
N1 Zn2 N2 165.5(3) 3_566 2
O7 Zn3 O8 109.8(3) . 2_445
O7 Zn3 O10 117.1(3) . 2_445
O8 Zn3 O10 132.4(3) 2_445 2_445
O7 Zn3 N3 96.9(3) . 3_466
O8 Zn3 N3 90.7(3) 2_445 3_466
O10 Zn3 N3 91.2(3) 2_445 3_466
O7 Zn3 N4 102.1(3) . 2_445
O8 Zn3 N4 84.2(3) 2_445 2_445
O10 Zn3 N4 79.0(3) 2_445 2_445
N3 Zn3 N4 161.0(3) 3_466 2_445
O1 P1 O3 112.1(3) . .
O1 P1 O2 111.6(4) . .
O3 P1 O2 113.0(4) . .
O1 P1 C9 108.9(4) . .
O3 P1 C9 104.9(3) . .
O2 P1 C9 105.7(3) . .
O8 P2 O7 114.5(4) . .
O8 P2 O6 110.5(4) . .
O7 P2 O6 111.3(4) . .
O8 P2 C18 103.4(4) . .
O7 P2 C18 108.1(4) . .
O6 P2 C18 108.5(4) . .
P1 O1 Zn1 127.8(4) . .
P1 O2 Zn2 131.0(4) . .
P1 O3 Zn2 120.1(3) . 2_545
C8 O4 Zn1 108.2(5) . 2
C8 O5 Zn2 118.5(5) . 2_545
P2 O6 Zn1 135.9(4) . .
P2 O7 Zn3 136.4(4) . .
P2 O8 Zn3 118.9(4) . 2_455
C17 O9 Zn1 118.0(6) . 1_565
C17 O10 Zn3 118.4(5) . 2_455
C1 N1 C5 115.9(7) . .
C1 N1 Zn2 125.1(6) . 3_566
C5 N1 Zn2 119.0(6) . 3_566
C7 N2 C6 113.8(6) . .
C7 N2 C9 109.8(6) . .
C6 N2 C9 113.5(6) . .
C7 N2 Zn2 104.5(4) . 2_545
C6 N2 Zn2 110.9(5) . 2_545
C9 N2 Zn2 103.6(5) . 2_545
C10 N3 C14 114.8(8) . .
C10 N3 Zn3 118.6(6) . 3_466
C14 N3 Zn3 126.6(6) . 3_466
C15 N4 C16 112.2(7) . .
C15 N4 C18 114.8(7) . .
C16 N4 C18 112.0(7) . .
C15 N4 Zn3 113.5(5) . 2_455
C16 N4 Zn3 104.4(5) . 2_455
C18 N4 Zn3 98.8(5) . 2_455
N1 C1 C2 124.2(8) . .
C1 C2 C3 119.2(8) . .
C2 C3 C4 117.0(8) . .
C2 C3 C6 121.5(8) . .
C4 C3 C6 121.5(8) . .
C5 C4 C3 120.2(9) . .
N1 C5 C4 123.4(9) . .
N2 C6 C3 116.0(7) . .
N2 C7 C8 108.8(6) . .
O5 C8 O4 121.7(8) . .
O5 C8 C7 119.0(7) . .
O4 C8 C7 119.3(7) . .
N2 C9 P1 112.2(5) . .
N3 C10 C11 125.0(9) . .
C10 C11 C12 120.1(10) . .
C11 C12 C13 116.8(9) . .
C11 C12 C15 119.1(8) . .
C13 C12 C15 124.0(8) . .
C12 C13 C14 119.1(9) . .
N3 C14 C13 124.1(9) . .
N4 C15 C12 119.3(7) . .
N4 C16 C17 113.2(7) . .
O10 C17 O9 125.2(8) . .
O10 C17 C16 118.2(7) . .
O9 C17 C16 116.6(8) . .
N4 C18 P2 110.1(6) . .

loop_
_geom_bond_atom_site_label_1
_geom_bond_atom_site_label_2
_geom_bond_distance
_geom_bond_site_symmetry_2
Zn1 O6 1.920(7) .
Zn1 O1 1.953(6) .
Zn1 O9 1.958(6) 1_545
Zn1 O4 2.026(6) 2_545
Zn2 O2 1.967(6) .
Zn2 O3 1.978(6) 2
Zn2 O5 2.036(6) 2
Zn2 N1 2.093(7) 3_566
Zn2 N2 2.271(7) 2
Zn3 O7 1.930(6) .
Zn3 O8 2.030(7) 2_445
Zn3 O10 2.058(6) 2_445
Zn3 N3 2.101(8) 3_466
Zn3 N4 2.251(8) 2_445
P1 O1 1.519(6) .
P1 O3 1.523(6) .
P1 O2 1.527(6) .
P1 C9 1.821(8) .
P2 O8 1.481(7) .
P2 O7 1.504(6) .
P2 O6 1.521(6) .
P2 C18 1.859(9) .
O3 Zn2 1.978(6) 2_545
O4 C8 1.250(9) .
O4 Zn1 2.026(6) 2
O5 C8 1.247(10) .
O5 Zn2 2.036(6) 2_545
O8 Zn3 2.030(7) 2_455
O9 C17 1.263(10) .
O9 Zn1 1.958(6) 1_565
O10 C17 1.261(11) .
O10 Zn3 2.058(6) 2_455
N1 C1 1.344(11) .
N1 C5 1.358(11) .
N1 Zn2 2.093(7) 3_566
N2 C7 1.472(9) .
N2 C6 1.473(9) .
N2 C9 1.476(10) .
N2 Zn2 2.271(7) 2_545
N3 C10 1.334(13) .
N3 C14 1.338(12) .
N3 Zn3 2.101(8) 3_466
N4 C15 1.461(11) .
N4 C16 1.490(11) .
N4 C18 1.505(11) .
N4 Zn3 2.251(8) 2_455
C1 C2 1.379(12) .
C2 C3 1.390(12) .
C3 C4 1.395(12) .
C3 C6 1.500(11) .
C4 C5 1.366(13) .
C7 C8 1.533(11) .
C10 C11 1.358(15) .
C11 C12 1.371(13) .
C12 C13 1.384(13) .
C12 C15 1.503(12) .
C13 C14 1.386(14) .
C16 C17 1.518(11) .
